data_4504317
loop_
_publ_author_name
'Kumar, D. Krishna'
'Das, Amitava'
'Dastidar, Parthasarathi'

_publ_section_title
;
 Isomerism in Coordination Complexes and Polymers Derived from
 Bispyridylurea Ligands:&#x00A0; Effect of Solvents, Conformational
 Flexibility, and Positional Isomerism of the Ligands
;
_journal_issue 10
_journal_name_full 'Crystal Growth &amp; Design'
_journal_page_first 2096
_journal_paper_doi 10.1021/cg070301l
_journal_volume 7
_journal_year 2007
_chemical_formula_sum 'C22 H20 Cd N10 O8'
_chemical_formula_weight 664.88
_chemical_name_systematic
; 
 ? 
;
_space_group_IT_number 14
_symmetry_cell_setting monoclinic
_symmetry_space_group_name_Hall '-P 2yn'
_symmetry_space_group_name_H-M 'P 1 21/n 1'
_atom_sites_solution_hydrogens geom
_atom_sites_solution_primary direct
_atom_sites_solution_secondary difmap
_audit_creation_method SHELXL-97
_cell_angle_alpha 90.00
_cell_angle_beta 95.364(2)
_cell_angle_gamma 90.00
_cell_formula_units_Z 2
_cell_length_a 9.6223(10)
_cell_length_b 10.2423(11)
_cell_length_c 12.8397(13)
_cell_measurement_temperature 100(2)
_cell_volume 1259.9(2)
_computing_cell_refinement 'BRUKER AXS SMART 3'
_computing_data_collection 'BRUKER AXS SMART 3'
_computing_data_reduction 'BRUKER AXS SAINT'
_computing_molecular_graphics 'BRUKER SHELXLTL'
_computing_publication_material 'MERCURY 1.4.1'
_computing_structure_refinement 'SHELXL-97 (Sheldrick, 1997)'
_computing_structure_solution 'SHELXS-97 (Sheldrick, 1990)'
_diffrn_ambient_temperature 100(2)
_diffrn_detector_area_resol_mean 3
_diffrn_measured_fraction_theta_full 0.975
_diffrn_measured_fraction_theta_max 0.975
_diffrn_measurement_device_type 'BRUKER CCD AREA DETECTOR'
_diffrn_measurement_method 'PHI-OMEGA SCAN'
_diffrn_radiation_monochromator graphite
_diffrn_radiation_source 'fine-focus sealed tube'
_diffrn_radiation_type MoK\a
_diffrn_radiation_wavelength 0.71073
_diffrn_reflns_av_R_equivalents 0.0246
_diffrn_reflns_av_sigmaI/netI 0.0319
_diffrn_reflns_limit_h_max 10
_diffrn_reflns_limit_h_min -11
_diffrn_reflns_limit_k_max 10
_diffrn_reflns_limit_k_min -12
_diffrn_reflns_limit_l_max 15
_diffrn_reflns_limit_l_min -15
_diffrn_reflns_number 6050
_diffrn_reflns_theta_full 25.50
_diffrn_reflns_theta_max 25.50
_diffrn_reflns_theta_min 2.53
_exptl_absorpt_coefficient_mu 0.937
_exptl_absorpt_correction_T_max 0.8959
_exptl_absorpt_correction_T_min 0.7057
_exptl_absorpt_correction_type multi-scan
_exptl_absorpt_process_details SADABS
_exptl_crystal_colour COLORLESS
_exptl_crystal_density_diffrn 1.753
_exptl_crystal_density_method 'not measured'
_exptl_crystal_description BLOCK
_exptl_crystal_F_000 668
_exptl_crystal_size_max 0.40
_exptl_crystal_size_mid 0.28
_exptl_crystal_size_min 0.12
_refine_diff_density_max 0.698
_refine_diff_density_min -0.780
_refine_diff_density_rms 0.337
_refine_ls_extinction_method none
_refine_ls_goodness_of_fit_ref 1.123
_refine_ls_hydrogen_treatment constr
_refine_ls_matrix_type full
_refine_ls_number_parameters 187
_refine_ls_number_reflns 2287
_refine_ls_number_restraints 0
_refine_ls_restrained_S_all 1.123
_refine_ls_R_factor_all 0.0445
_refine_ls_R_factor_gt 0.0331
_refine_ls_shift/su_max 0.000
_refine_ls_shift/su_mean 0.000
_refine_ls_structure_factor_coef Fsqd
_refine_ls_weighting_details 'calc w=1/[\s^2^(Fo^2^)+(0.0643P)^2^+0.0000P] where P=(Fo^2^+2Fc^2^)/3'
_refine_ls_weighting_scheme calc
_refine_ls_wR_factor_gt 0.0857
_refine_ls_wR_factor_ref 0.1026
_reflns_number_gt 1887
_reflns_number_total 2287
_reflns_threshold_expression >2sigma(I)
_cod_data_source_file cg070301l-file004.cif
_cod_data_source_block kkb437gm
_cod_depositor_comments
;
The following automatic conversions were performed:

'_symmetry_cell_setting' value 'MONOCLINIC' changed to 'monoclinic'
according to /home/saulius/struct/CIF-dictionaries/cif_core.dic
dictionary named 'cif_core.dic' version 2.4.1 from
2010-06-29.

'_exptl_absorpt_correction_type' value 'MULTI-SCAN'
changed to 'multi-scan' according to
/home/saulius/struct/CIF-dictionaries/cif_core.dic dictionary named
'cif_core.dic' version 2.4.1 from 2010-06-29.

Automatic conversion script
Id: cif_fix_values 1715 2011-07-08 13:25:40Z adriana 
;
_cod_original_sg_symbol_H-M P2(1)/n
_cod_database_code 4504317

loop_
_symmetry_equiv_pos_as_xyz
'x, y, z'
'-x+1/2, y+1/2, -z+1/2'
'-x, -y, -z'
'x-1/2, -y-1/2, z-1/2'

loop_
_atom_site_label
_atom_site_type_symbol
_atom_site_fract_x
_atom_site_fract_y
_atom_site_fract_z
_atom_site_U_iso_or_equiv
_atom_site_adp_type
_atom_site_occupancy
_atom_site_symmetry_multiplicity
_atom_site_calc_flag
_atom_site_refinement_flags
Cd1 Cd 0.5000 0.0000 1.0000 0.01911(15) Uani 1 2 d S
N1 N 0.5841(3) 0.2106(3) 1.0322(2) 0.0217(6) Uani 1 1 d .
C2 C 0.5649(3) 0.2912(3) 0.9501(2) 0.0214(7) Uani 1 1 d .
H2 H 0.4990 0.2679 0.8934 0.026 Uiso 1 1 calc R
C3 C 0.6379(3) 0.4081(3) 0.9448(2) 0.0194(7) Uani 1 1 d .
C4 C 0.7331(3) 0.4416(3) 1.0289(3) 0.0210(7) Uani 1 1 d .
H4 H 0.7859 0.5197 1.0274 0.025 Uiso 1 1 calc R
C5 C 0.7495(3) 0.3602(3) 1.1142(2) 0.0219(7) Uani 1 1 d .
H5 H 0.8128 0.3823 1.1727 0.026 Uiso 1 1 calc R
C6 C 0.6732(3) 0.2457(3) 1.1141(2) 0.0216(7) Uani 1 1 d .
H6 H 0.6841 0.1904 1.1736 0.026 Uiso 1 1 calc R
N7 N 0.6236(3) 0.4913(2) 0.8579(2) 0.0227(7) Uani 1 1 d .
H7 H 0.6897 0.5497 0.8531 0.027 Uiso 1 1 calc R
C8 C 0.5161(4) 0.4907(3) 0.7792(3) 0.0201(7) Uani 1 1 d .
O9 O 0.4164(2) 0.4172(2) 0.77552(17) 0.0236(5) Uani 1 1 d .
N10 N 0.5348(3) 0.5855(3) 0.7052(2) 0.0224(6) Uani 1 1 d .
H10 H 0.6090 0.6358 0.7161 0.027 Uiso 1 1 calc R
C11 C 0.4457(3) 0.6085(3) 0.6143(2) 0.0191(7) Uani 1 1 d .
C12 C 0.3071(3) 0.5672(3) 0.6021(2) 0.0218(7) Uani 1 1 d .
H12 H 0.2704 0.5223 0.6583 0.026 Uiso 1 1 calc R
N13 N 0.2238(3) 0.5884(2) 0.5144(2) 0.0206(6) Uani 1 1 d .
C14 C 0.2745(4) 0.6544(3) 0.4365(3) 0.0240(7) Uani 1 1 d .
H14 H 0.2156 0.6697 0.3741 0.029 Uiso 1 1 calc R
C15 C 0.4093(4) 0.7011(3) 0.4436(3) 0.0275(8) Uani 1 1 d .
H15 H 0.4422 0.7484 0.3872 0.033 Uiso 1 1 calc R
C16 C 0.4960(4) 0.6785(3) 0.5332(3) 0.0243(7) Uani 1 1 d .
H16 H 0.5891 0.7104 0.5395 0.029 Uiso 1 1 calc R
O17 O 0.5171(3) -0.0096(2) 1.1852(2) 0.0282(6) Uani 1 1 d .
N18 N 0.4250(3) -0.0381(3) 1.2455(2) 0.0253(7) Uani 1 1 d .
O19 O 0.3311(3) -0.1179(3) 1.2151(2) 0.0370(6) Uani 1 1 d .
O20 O 0.4311(3) 0.0074(3) 1.3345(2) 0.0418(8) Uani 1 1 d .

loop_
_atom_site_aniso_label
_atom_site_aniso_U_11
_atom_site_aniso_U_22
_atom_site_aniso_U_33
_atom_site_aniso_U_23
_atom_site_aniso_U_13
_atom_site_aniso_U_12
Cd1 0.0133(2) 0.0227(2) 0.0204(2) 0.00299(12) -0.00374(14) -0.00253(13)
N1 0.0174(15) 0.0245(15) 0.0224(14) 0.0026(11) -0.0024(11) -0.0004(11)
C2 0.0150(16) 0.0260(18) 0.0222(16) -0.0018(13) -0.0033(13) -0.0015(13)
C3 0.0119(15) 0.0251(17) 0.0211(16) 0.0011(13) 0.0013(12) 0.0021(13)
C4 0.0137(16) 0.0242(17) 0.0249(17) -0.0046(14) 0.0013(13) -0.0015(14)
C5 0.0145(16) 0.0297(18) 0.0212(16) -0.0057(14) 0.0000(13) 0.0010(13)
C6 0.0161(17) 0.0271(18) 0.0211(17) -0.0001(13) -0.0011(13) 0.0029(14)
N7 0.0152(15) 0.0264(16) 0.0259(16) 0.0034(11) -0.0011(12) -0.0062(11)
C8 0.0139(17) 0.0244(18) 0.0221(18) -0.0012(13) 0.0018(13) 0.0033(13)
O9 0.0142(12) 0.0281(13) 0.0275(12) 0.0057(10) -0.0034(9) -0.0035(10)
N10 0.0128(14) 0.0266(15) 0.0269(15) 0.0063(12) -0.0036(11) -0.0045(11)
C11 0.0184(17) 0.0209(16) 0.0178(16) -0.0006(12) 0.0008(13) 0.0029(13)
C12 0.0159(17) 0.0271(19) 0.0225(17) 0.0033(14) 0.0021(13) 0.0016(14)
N13 0.0165(14) 0.0228(15) 0.0219(14) 0.0009(11) -0.0010(11) 0.0007(11)
C14 0.0265(19) 0.0229(17) 0.0216(16) 0.0017(14) -0.0036(14) 0.0011(15)
C15 0.029(2) 0.0287(19) 0.0252(18) 0.0054(14) 0.0020(15) -0.0027(15)
C16 0.0183(18) 0.0255(18) 0.0287(16) 0.0015(15) 0.0004(14) -0.0043(14)
O17 0.0176(13) 0.0452(16) 0.0219(13) 0.0083(10) 0.0026(11) -0.0042(10)
N18 0.0148(15) 0.0346(16) 0.0261(17) 0.0093(13) 0.0001(12) 0.0063(13)
O19 0.0133(13) 0.0394(15) 0.0589(17) -0.0029(13) 0.0066(12) -0.0004(11)
O20 0.0313(17) 0.069(2) 0.0253(15) -0.0081(12) 0.0057(13) 0.0048(13)

loop_
_atom_type_symbol
_atom_type_description
_atom_type_scat_dispersion_real
_atom_type_scat_dispersion_imag
_atom_type_scat_source
C C 0.0033 0.0016 'International Tables Vol C Tables 4.2.6.8 and 6.1.1.4'
H H 0.0000 0.0000 'International Tables Vol C Tables 4.2.6.8 and 6.1.1.4'
N N 0.0061 0.0033 'International Tables Vol C Tables 4.2.6.8 and 6.1.1.4'
O O 0.0106 0.0060 'International Tables Vol C Tables 4.2.6.8 and 6.1.1.4'
Cd Cd -0.8075 1.2024 'International Tables Vol C Tables 4.2.6.8 and 6.1.1.4'

loop_
_geom_angle_atom_site_label_1
_geom_angle_atom_site_label_2
_geom_angle_atom_site_label_3
_geom_angle
_geom_angle_site_symmetry_1
_geom_angle_site_symmetry_3
N1 Cd1 N1 180.00(13) 3_657 .
N1 Cd1 N13 87.56(9) 3_657 4_666
N1 Cd1 N13 92.44(9) . 4_666
N1 Cd1 N13 92.44(9) 3_657 2_546
N1 Cd1 N13 87.55(9) . 2_546
N13 Cd1 N13 179.998(1) 4_666 2_546
N1 Cd1 O17 82.53(8) 3_657 3_657
N1 Cd1 O17 97.47(8) . 3_657
N13 Cd1 O17 94.18(9) 4_666 3_657
N13 Cd1 O17 85.82(9) 2_546 3_657
N1 Cd1 O17 97.47(8) 3_657 .
N1 Cd1 O17 82.53(8) . .
N13 Cd1 O17 85.82(9) 4_666 .
N13 Cd1 O17 94.18(9) 2_546 .
O17 Cd1 O17 180.00(11) 3_657 .
C2 N1 C6 118.9(3) . .
C2 N1 Cd1 114.3(2) . .
C6 N1 Cd1 125.0(2) . .
N1 C2 C3 122.4(3) . .
N1 C2 H2 118.8 . .
C3 C2 H2 118.8 . .
C4 C3 C2 118.1(3) . .
C4 C3 N7 118.5(3) . .
C2 C3 N7 123.4(3) . .
C5 C4 C3 119.2(3) . .
C5 C4 H4 120.4 . .
C3 C4 H4 120.4 . .
C4 C5 C6 119.5(3) . .
C4 C5 H5 120.3 . .
C6 C5 H5 120.3 . .
N1 C6 C5 121.8(3) . .
N1 C6 H6 119.1 . .
C5 C6 H6 119.1 . .
C8 N7 C3 126.4(3) . .
C8 N7 H7 116.8 . .
C3 N7 H7 116.8 . .
O9 C8 N7 124.5(3) . .
O9 C8 N10 124.1(3) . .
N7 C8 N10 111.3(3) . .
C8 N10 C11 125.5(3) . .
C8 N10 H10 117.2 . .
C11 N10 H10 117.2 . .
C16 C11 C12 118.0(3) . .
C16 C11 N10 118.8(3) . .
C12 C11 N10 123.1(3) . .
N13 C12 C11 122.4(3) . .
N13 C12 H12 118.8 . .
C11 C12 H12 118.8 . .
C14 N13 C12 118.7(3) . .
C14 N13 Cd1 122.5(2) . 2_556
C12 N13 Cd1 118.7(2) . 2_556
N13 C14 C15 122.2(3) . .
N13 C14 H14 118.9 . .
C15 C14 H14 118.9 . .
C16 C15 C14 119.4(3) . .
C16 C15 H15 120.3 . .
C14 C15 H15 120.3 . .
C15 C16 C11 119.2(3) . .
C15 C16 H16 120.4 . .
C11 C16 H16 120.4 . .
N18 O17 Cd1 129.5(2) . .
O20 N18 O19 120.4(3) . .
O20 N18 O17 120.4(3) . .
O19 N18 O17 119.1(3) . .

loop_
_geom_bond_atom_site_label_1
_geom_bond_atom_site_label_2
_geom_bond_distance
_geom_bond_site_symmetry_2
Cd1 N1 2.327(3) 3_657
Cd1 N1 2.327(3) .
Cd1 N13 2.328(3) 4_666
Cd1 N13 2.328(3) 2_546
Cd1 O17 2.370(3) 3_657
Cd1 O17 2.370(3) .
N1 C2 1.338(4) .
N1 C6 1.342(4) .
C2 C3 1.393(4) .
C2 H2 0.9500 .
C3 C4 1.393(4) .
C3 N7 1.401(4) .
C4 C5 1.373(5) .
C4 H4 0.9500 .
C5 C6 1.384(5) .
C5 H5 0.9500 .
C6 H6 0.9500 .
N7 C8 1.376(5) .
N7 H7 0.8800 .
C8 O9 1.217(4) .
C8 N10 1.382(4) .
N10 C11 1.402(4) .
N10 H10 0.8800 .
C11 C16 1.388(5) .
C11 C12 1.394(4) .
C12 N13 1.338(4) .
C12 H12 0.9500 .
N13 C14 1.337(4) .
N13 Cd1 2.328(3) 2_556
C14 C15 1.377(5) .
C14 H14 0.9500 .
C15 C16 1.376(5) .
C15 H15 0.9500 .
C16 H16 0.9500 .
O17 N18 1.265(4) .
N18 O20 1.230(4) .
N18 O19 1.253(4) .

loop_
_geom_hbond_atom_site_label_D
_geom_hbond_atom_site_label_H
_geom_hbond_atom_site_label_A
_geom_hbond_distance_DH
_geom_hbond_distance_HA
_geom_hbond_distance_DA
_geom_hbond_angle_DHA
_geom_hbond_site_symmetry_A
N10 H10 O19 0.88 2.15 2.861(4) 137.9 4_665
N7 H7 O20 0.88 2.43 3.002(4) 123.2 4_665
N7 H7 O19 0.88 2.43 3.116(4) 134.7 4_665
